data_4127456
loop_
_publ_author_name
'Pun, Sai Ho'
'Wang, Yujing'
'Chu, Ming'
'Chan, Chi Kit'
'Li, Yuke'
'Liu, Zhifeng'
'Miao, Qian'

_publ_section_title
;
 Synthesis, Structures, and Properties of Heptabenzo[7]circulene and
 Octabenzo[8]circulene.
;
_journal_issue 24
_journal_name_full 'Journal of the American Chemical Society'
_journal_page_first 9680
_journal_page_last 9686
_journal_paper_doi 10.1021/jacs.9b03910
_journal_volume 141
_journal_year 2019
_chemical_formula_sum 'C58.5 H30.5 Cl7.5'
_chemical_formula_weight 999.20
_chemical_name_systematic Heptabenzo[a,d,g,j,m,p,s][7]circulene
_space_group_crystal_system triclinic
_space_group_IT_number 2
_space_group_name_Hall '-P 1'
_space_group_name_H-M_alt 'P -1'
_symmetry_space_group_name_Hall '-P 1'
_symmetry_space_group_name_H-M 'P -1'
_atom_sites_solution_hydrogens geom
_audit_creation_method SHELXL-2018/3
_cell_angle_alpha 69.6938(16)
_cell_angle_beta 89.6815(15)
_cell_angle_gamma 80.3472(15)
_cell_formula_units_Z 2
_cell_length_a 9.8876(5)
_cell_length_b 13.0506(7)
_cell_length_c 18.7229(10)
_cell_measurement_reflns_used 202
_cell_measurement_temperature 296(2)
_cell_measurement_theta_max 15
_cell_measurement_theta_min 15
_cell_volume 2230.1(2)
_computing_cell_refinement 'BRUKER D8VENTURE DIFFRACTOMETER'
_computing_data_collection 'BRUKER D8VENTURE DIFFRACTOMETER'
_computing_data_reduction 'BRUKER D8VENTURE DIFFRACTOMETER'
_computing_molecular_graphics 'BRUKER SHELXTL'
_computing_publication_material 'BRUKER SHELXTL'
_computing_structure_refinement 'SHELXL-2014/6 (Sheldrick, 2014)'
_diffrn_ambient_temperature 296(2)
_diffrn_measured_fraction_theta_full 1.000
_diffrn_measured_fraction_theta_max 1.000
_diffrn_measurement_device_type 'BRUKER D8VENTURE DIFFRACTOMETER'
_diffrn_measurement_method 'PHI & OMEGA SCAN'
_diffrn_radiation_type MoK\a
_diffrn_radiation_wavelength 0.71073
_diffrn_reflns_av_R_equivalents 0.0400
_diffrn_reflns_av_unetI/netI 0.0221
_diffrn_reflns_Laue_measured_fraction_full 1.000
_diffrn_reflns_Laue_measured_fraction_max 1.000
_diffrn_reflns_limit_h_max 11
_diffrn_reflns_limit_h_min -11
_diffrn_reflns_limit_k_max 15
_diffrn_reflns_limit_k_min -15
_diffrn_reflns_limit_l_max 22
_diffrn_reflns_limit_l_min -22
_diffrn_reflns_number 81187
_diffrn_reflns_point_group_measured_fraction_full 1.000
_diffrn_reflns_point_group_measured_fraction_max 1.000
_diffrn_reflns_theta_full 25.242
_diffrn_reflns_theta_max 25.249
_diffrn_reflns_theta_min 2.324
_exptl_absorpt_coefficient_mu 0.518
_exptl_absorpt_correction_T_max 0.7456
_exptl_absorpt_correction_T_min 0.6009
_exptl_absorpt_correction_type multi-scan
_exptl_crystal_colour yellow
_exptl_crystal_density_diffrn 1.488
_exptl_crystal_description block
_exptl_crystal_F_000 1018
_exptl_crystal_size_max 0.500
_exptl_crystal_size_mid 0.400
_exptl_crystal_size_min 0.300
_refine_diff_density_max 0.871
_refine_diff_density_min -0.712
_refine_diff_density_rms 0.072
_refine_ls_extinction_method none
_refine_ls_goodness_of_fit_ref 1.032
_refine_ls_hydrogen_treatment constr
_refine_ls_matrix_type full
_refine_ls_number_parameters 650
_refine_ls_number_reflns 8091
_refine_ls_number_restraints 42
_refine_ls_restrained_S_all 1.045
_refine_ls_R_factor_all 0.1234
_refine_ls_R_factor_gt 0.0939
_refine_ls_shift/su_max 0.111
_refine_ls_shift/su_mean 0.006
_refine_ls_structure_factor_coef Fsqd
_refine_ls_weighting_details 'w=1/[\s^2^(Fo^2^)+(0.1473P)^2^+3.3222P] where P=(Fo^2^+2Fc^2^)/3'
_refine_ls_weighting_scheme calc
_refine_ls_wR_factor_gt 0.2571
_refine_ls_wR_factor_ref 0.2873
_reflns_Friedel_coverage 0.000
_reflns_number_gt 5660
_reflns_number_total 8091
_reflns_threshold_expression 'I > 2\s(I)'
_cod_data_source_file ja9b03910_si_002.cif
_cod_data_source_block hb7c
_cod_original_formula_sum 'C58.50 H30.50 Cl7.50'
_cod_database_code 4127456
_shelx_shelxl_version_number 2018/3
_shelx_space_group_comment
;
The symmetry employed for this shelxl refinement is uniquely defined
by the following loop, which should always be used as a source of
symmetry information in preference to the above space-group names.
They are only intended as comments.
;
_shelx_estimated_absorpt_t_min 0.782
_shelx_estimated_absorpt_t_max 0.860

loop_
_space_group_symop_operation_xyz
'x, y, z'
'-x, -y, -z'

loop_
_atom_site_label
_atom_site_type_symbol
_atom_site_fract_x
_atom_site_fract_y
_atom_site_fract_z
_atom_site_U_iso_or_equiv
_atom_site_adp_type
_atom_site_occupancy
_atom_site_site_symmetry_order
_atom_site_calc_flag
_atom_site_refinement_flags_posn
_atom_site_refinement_flags_adp
_atom_site_refinement_flags_occupancy
_atom_site_disorder_assembly
_atom_site_disorder_group
C1 C 0.6647(4) 0.0772(4) 0.0439(2) 0.0551(10) Uani 1 1 d . . . . .
C2 C 0.6543(6) 0.0466(5) -0.0206(3) 0.0735(14) Uani 1 1 d . . . . .
H2A H 0.688166 -0.026105 -0.016908 0.088 Uiso 1 1 calc R U . . .
C3 C 0.5954(7) 0.1215(6) -0.0885(3) 0.0875(18) Uani 1 1 d . . . . .
H3A H 0.591694 0.100466 -0.130974 0.105 Uiso 1 1 calc R U . . .
C4 C 0.5421(7) 0.2270(6) -0.0935(3) 0.0912(18) Uani 1 1 d . . . . .
H4A H 0.497502 0.276865 -0.138877 0.109 Uiso 1 1 calc R U . . .
C5 C 0.5532(5) 0.2610(5) -0.0321(3) 0.0747(14) Uani 1 1 d . . . . .
H5A H 0.516056 0.333544 -0.036732 0.090 Uiso 1 1 calc R U . . .
C6 C 0.6200(4) 0.1877(4) 0.0375(2) 0.0540(10) Uani 1 1 d . . . . .
C7 C 0.6386(4) 0.2172(3) 0.1045(2) 0.0473(9) Uani 1 1 d . . . . .
C8 C 0.6734(4) 0.3219(3) 0.0990(2) 0.0530(10) Uani 1 1 d . . . . .
C9 C 0.6934(6) 0.4050(4) 0.0290(3) 0.0726(13) Uani 1 1 d . . . . .
H9A H 0.681397 0.392233 -0.016201 0.087 Uiso 1 1 calc R U . . .
C10 C 0.7294(6) 0.5028(5) 0.0258(3) 0.0855(16) Uani 1 1 d . . . . .
H10A H 0.741287 0.555478 -0.021140 0.103 Uiso 1 1 calc R U . . .
C11 C 0.7486(6) 0.5237(4) 0.0930(3) 0.0801(15) Uani 1 1 d . . . . .
H11A H 0.769078 0.591642 0.090952 0.096 Uiso 1 1 calc R U . . .
C12 C 0.7371(5) 0.4447(4) 0.1608(3) 0.0652(12) Uani 1 1 d . . . . .
H12A H 0.749799 0.459415 0.205270 0.078 Uiso 1 1 calc R U . . .
C13 C 0.7064(4) 0.3400(3) 0.1667(2) 0.0498(9) Uani 1 1 d . . . . .
C14 C 0.6974(4) 0.2556(3) 0.2390(2) 0.0456(9) Uani 1 1 d . . . . .
C15 C 0.7512(4) 0.2591(3) 0.3104(2) 0.0487(9) Uani 1 1 d . . . . .
C16 C 0.8718(4) 0.3010(4) 0.3157(3) 0.0612(11) Uani 1 1 d . . . . .
H16A H 0.914462 0.335335 0.271488 0.073 Uiso 1 1 calc R U . . .
C17 C 0.9270(5) 0.2916(4) 0.3851(3) 0.0706(13) Uani 1 1 d . . . . .
H17A H 1.005319 0.321302 0.387477 0.085 Uiso 1 1 calc R U . . .
C18 C 0.8676(5) 0.2386(4) 0.4516(3) 0.0661(12) Uani 1 1 d . . . . .
H18A H 0.906504 0.231773 0.498458 0.079 Uiso 1 1 calc R U . . .
C19 C 0.7511(4) 0.1962(3) 0.4484(2) 0.0549(10) Uani 1 1 d . . . . .
H19A H 0.712125 0.159564 0.493351 0.066 Uiso 1 1 calc R U . . .
C20 C 0.6895(4) 0.2072(3) 0.3777(2) 0.0465(9) Uani 1 1 d . . . . .
C21 C 0.5710(4) 0.1569(3) 0.3722(2) 0.0420(8) Uani 1 1 d . . . . .
C22 C 0.4624(4) 0.1532(3) 0.4233(2) 0.0441(8) Uani 1 1 d . . . . .
C23 C 0.4519(4) 0.2128(3) 0.4743(2) 0.0526(10) Uani 1 1 d . . . . .
H23A H 0.517572 0.255868 0.474878 0.063 Uiso 1 1 calc R U . . .
C24 C 0.3477(5) 0.2082(4) 0.5225(2) 0.0609(11) Uani 1 1 d . . . . .
H24A H 0.342878 0.248090 0.555326 0.073 Uiso 1 1 calc R U . . .
C25 C 0.2487(5) 0.1444(4) 0.5229(2) 0.0598(11) Uani 1 1 d . . . . .
H25A H 0.181445 0.137144 0.558320 0.072 Uiso 1 1 calc R U . . .
C26 C 0.2504(5) 0.0921(3) 0.4711(2) 0.0548(10) Uani 1 1 d . . . . .
H26A H 0.182671 0.050624 0.471009 0.066 Uiso 1 1 calc R U . . .
C27 C 0.3529(4) 0.0998(3) 0.4174(2) 0.0444(9) Uani 1 1 d . . . . .
C28 C 0.3573(4) 0.0451(3) 0.3620(2) 0.0433(8) Uani 1 1 d . . . . .
C29 C 0.2454(4) -0.0081(3) 0.3506(2) 0.0472(9) Uani 1 1 d . . . . .
C30 C 0.1056(4) 0.0369(4) 0.3518(2) 0.0575(10) Uani 1 1 d . . . . .
H30A H 0.082619 0.101446 0.363143 0.069 Uiso 1 1 calc R U . . .
C31 C 0.0032(5) -0.0129(4) 0.3367(3) 0.0674(12) Uani 1 1 d . . . . .
H31A H -0.088546 0.017270 0.338046 0.081 Uiso 1 1 calc R U . . .
C32 C 0.0379(5) -0.1090(4) 0.3192(3) 0.0680(13) Uani 1 1 d . . . . .
H32A H -0.031268 -0.143414 0.309285 0.082 Uiso 1 1 calc R U . . .
C33 C 0.1716(5) -0.1531(4) 0.3163(2) 0.0599(11) Uani 1 1 d . . . . .
H33A H 0.192598 -0.217370 0.304495 0.072 Uiso 1 1 calc R U . . .
C34 C 0.2788(4) -0.1034(3) 0.3309(2) 0.0489(9) Uani 1 1 d . . . . .
C35 C 0.4210(4) -0.1364(3) 0.3166(2) 0.0442(9) Uani 1 1 d . . . . .
C36 C 0.4807(5) -0.2495(3) 0.3272(2) 0.0517(10) Uani 1 1 d . . . . .
C37 C 0.4217(6) -0.3385(4) 0.3759(3) 0.0679(13) Uani 1 1 d . . . . .
H37A H 0.341292 -0.323247 0.399160 0.081 Uiso 1 1 calc R U . . .
C38 C 0.4809(8) -0.4464(4) 0.3894(3) 0.0900(18) Uani 1 1 d . . . . .
H38A H 0.444065 -0.504002 0.423793 0.108 Uiso 1 1 calc R U . . .
C39 C 0.5959(8) -0.4691(4) 0.3515(4) 0.097(2) Uani 1 1 d . . . . .
H39A H 0.632064 -0.542295 0.357275 0.116 Uiso 1 1 calc R U . . .
C40 C 0.6569(6) -0.3854(4) 0.3055(3) 0.0779(15) Uani 1 1 d . . . . .
H40A H 0.733202 -0.402916 0.279992 0.093 Uiso 1 1 calc R U . . .
C41 C 0.6078(5) -0.2725(3) 0.2955(2) 0.0540(10) Uani 1 1 d . . . . .
C42 C 0.6714(4) -0.1817(3) 0.2508(2) 0.0482(9) Uani 1 1 d . . . . .
C43 C 0.7870(4) -0.1953(4) 0.2040(3) 0.0593(11) Uani 1 1 d . . . . .
C44 C 0.8980(6) -0.2849(5) 0.2257(4) 0.0843(16) Uani 1 1 d . . . . .
H44A H 0.901040 -0.340790 0.273161 0.101 Uiso 1 1 calc R U . . .
C45 C 1.0034(7) -0.2904(7) 0.1767(5) 0.112(2) Uani 1 1 d . . . . .
H45A H 1.076854 -0.349405 0.192105 0.134 Uiso 1 1 calc R U . . .
C46 C 1.0000(7) -0.2100(7) 0.1061(5) 0.112(2) Uani 1 1 d . . . . .
H46A H 1.068246 -0.216739 0.072855 0.134 Uiso 1 1 calc R U . . .
C47 C 0.8970(6) -0.1205(5) 0.0847(4) 0.0816(15) Uani 1 1 d . . . . .
H47A H 0.896418 -0.065656 0.036982 0.098 Uiso 1 1 calc R U . . .
C48 C 0.7906(4) -0.1091(4) 0.1336(3) 0.0576(11) Uani 1 1 d . . . . .
C49 C 0.7012(4) -0.0046(3) 0.1194(2) 0.0494(9) Uani 1 1 d . . . . .
C50 C 0.6474(4) 0.0203(3) 0.1819(2) 0.0418(8) Uani 1 1 d . . . . .
C51 C 0.6297(4) 0.1357(3) 0.1759(2) 0.0417(8) Uani 1 1 d . . . . .
C52 C 0.6360(4) 0.1646(3) 0.2440(2) 0.0420(8) Uani 1 1 d . . . . .
C53 C 0.5664(4) 0.1144(3) 0.3131(2) 0.0401(8) Uani 1 1 d . . . . .
C54 C 0.4703(4) 0.0401(3) 0.31760(19) 0.0396(8) Uani 1 1 d . . . . .
C55 C 0.5007(4) -0.0535(3) 0.29061(19) 0.0407(8) Uani 1 1 d . . . . .
C56 C 0.6161(4) -0.0724(3) 0.2457(2) 0.0417(8) Uani 1 1 d . . . . .
C57 C 0.1101(7) 0.1730(5) 0.1380(4) 0.157(4) Uani 1 1 d D . . . .
H57A H 0.096293 0.171193 0.190254 0.188 Uiso 1 1 calc R U . . .
Cl1 Cl 0.2842(2) 0.1594(2) 0.12384(19) 0.1612(11) Uani 1 1 d D . . . .
Cl2 Cl 0.0387(3) 0.0687(3) 0.12507(13) 0.1670(12) Uani 1 1 d D . . . .
Cl3 Cl 0.0334(3) 0.2995(3) 0.0764(3) 0.256(2) Uani 1 1 d D . . . .
C58 C 0.3424(14) -0.5807(8) 0.2647(6) 0.162(11) Uani 0.496(7) 1 d D U P A 1
Cl4 Cl 0.2838(15) -0.6664(8) 0.2223(8) 0.301(9) Uani 0.496(7) 1 d D U P A 1
Cl5 Cl 0.2159(8) -0.5473(9) 0.3212(4) 0.161(3) Uani 0.496(7) 1 d D . P A 1
Cl6 Cl 0.3678(6) -0.4606(5) 0.1930(3) 0.1217(18) Uani 0.496(7) 1 d D . P A 1
C58' C 0.2725(13) -0.6213(15) 0.2223(9) 0.231(19) Uani 0.504(7) 1 d D U P A 2
Cl4' Cl 0.1216(7) -0.5595(7) 0.1662(4) 0.192(4) Uani 0.504(7) 1 d D U P A 2
Cl5' Cl 0.2429(17) -0.6062(17) 0.3101(7) 0.414(16) Uani 0.504(7) 1 d D . P A 2
Cl6' Cl 0.3936(11) -0.5345(14) 0.1980(9) 0.337(10) Uani 0.504(7) 1 d D . P A 2
C59 C -0.0369(13) -0.5131(7) 0.4800(6) 0.184(13) Uani 0.5 1 d D . P . .
Cl8 Cl 0.1218(11) -0.5748(11) 0.5296(6) 0.333(8) Uani 0.5 1 d D . P . .
Cl7 Cl -0.1428(9) -0.5167(7) 0.5548(7) 0.288(6) Uani 0.5 1 d D . P . .
Cl9 Cl -0.0186(7) -0.3774(4) 0.4289(3) 0.1409(17) Uani 0.5 1 d D . P . .

loop_
_atom_site_aniso_label
_atom_site_aniso_U_11
_atom_site_aniso_U_22
_atom_site_aniso_U_33
_atom_site_aniso_U_23
_atom_site_aniso_U_13
_atom_site_aniso_U_12
C1 0.058(2) 0.071(3) 0.046(2) -0.028(2) 0.0071(18) -0.023(2)
C2 0.087(3) 0.097(4) 0.056(3) -0.042(3) 0.014(2) -0.035(3)
C3 0.112(5) 0.120(5) 0.045(3) -0.034(3) 0.004(3) -0.049(4)
C4 0.105(4) 0.115(5) 0.047(3) -0.014(3) -0.014(3) -0.033(4)
C5 0.078(3) 0.088(4) 0.051(3) -0.014(2) -0.008(2) -0.016(3)
C6 0.052(2) 0.067(3) 0.043(2) -0.0173(19) 0.0017(17) -0.015(2)
C7 0.042(2) 0.053(2) 0.046(2) -0.0175(18) 0.0008(16) -0.0072(17)
C8 0.052(2) 0.049(2) 0.054(2) -0.0134(19) 0.0061(18) -0.0077(18)
C9 0.084(3) 0.064(3) 0.062(3) -0.010(2) 0.005(2) -0.018(3)
C10 0.102(4) 0.064(3) 0.079(4) -0.004(3) 0.008(3) -0.030(3)
C11 0.090(4) 0.052(3) 0.094(4) -0.016(3) 0.015(3) -0.024(3)
C12 0.071(3) 0.051(2) 0.078(3) -0.026(2) 0.013(2) -0.017(2)
C13 0.044(2) 0.044(2) 0.063(2) -0.0218(19) 0.0089(18) -0.0062(16)
C14 0.044(2) 0.043(2) 0.054(2) -0.0229(17) 0.0042(16) -0.0044(16)
C15 0.048(2) 0.041(2) 0.065(2) -0.0298(19) -0.0009(18) -0.0055(16)
C16 0.053(2) 0.062(3) 0.080(3) -0.038(2) 0.007(2) -0.015(2)
C17 0.054(3) 0.076(3) 0.101(4) -0.053(3) -0.007(3) -0.017(2)
C18 0.060(3) 0.074(3) 0.077(3) -0.044(3) -0.014(2) -0.007(2)
C19 0.062(3) 0.051(2) 0.058(2) -0.029(2) -0.0107(19) -0.0053(19)
C20 0.050(2) 0.0393(19) 0.054(2) -0.0240(17) -0.0056(17) -0.0020(16)
C21 0.048(2) 0.0350(18) 0.0440(19) -0.0168(15) -0.0068(16) -0.0042(15)
C22 0.054(2) 0.0377(19) 0.0399(19) -0.0160(15) -0.0043(16) -0.0024(16)
C23 0.060(2) 0.053(2) 0.053(2) -0.0300(19) -0.0037(19) -0.0057(19)
C24 0.070(3) 0.070(3) 0.049(2) -0.035(2) -0.003(2) 0.002(2)
C25 0.069(3) 0.064(3) 0.048(2) -0.023(2) 0.011(2) -0.008(2)
C26 0.064(3) 0.053(2) 0.051(2) -0.0224(19) 0.0095(19) -0.013(2)
C27 0.053(2) 0.0387(19) 0.0395(19) -0.0145(16) 0.0009(16) -0.0025(16)
C28 0.052(2) 0.0377(19) 0.0412(19) -0.0161(15) -0.0003(16) -0.0061(16)
C29 0.055(2) 0.046(2) 0.043(2) -0.0150(17) 0.0030(17) -0.0158(17)
C30 0.056(2) 0.059(3) 0.059(3) -0.022(2) 0.0097(19) -0.012(2)
C31 0.052(3) 0.084(3) 0.066(3) -0.022(3) 0.007(2) -0.020(2)
C32 0.065(3) 0.083(3) 0.068(3) -0.031(3) 0.006(2) -0.037(3)
C33 0.073(3) 0.061(3) 0.057(2) -0.026(2) 0.006(2) -0.028(2)
C34 0.062(2) 0.045(2) 0.042(2) -0.0148(17) 0.0003(17) -0.0176(18)
C35 0.058(2) 0.0388(19) 0.0392(19) -0.0173(16) -0.0034(16) -0.0099(17)
C36 0.077(3) 0.039(2) 0.046(2) -0.0211(17) -0.0077(19) -0.0132(19)
C37 0.096(4) 0.043(2) 0.068(3) -0.020(2) 0.002(3) -0.019(2)
C38 0.140(6) 0.043(3) 0.089(4) -0.021(3) 0.010(4) -0.027(3)
C39 0.139(6) 0.040(3) 0.114(5) -0.033(3) 0.010(4) -0.006(3)
C40 0.101(4) 0.048(3) 0.092(4) -0.038(3) 0.003(3) -0.002(3)
C41 0.077(3) 0.038(2) 0.052(2) -0.0258(18) -0.012(2) -0.0011(19)
C42 0.058(2) 0.043(2) 0.048(2) -0.0256(17) -0.0106(17) 0.0010(17)
C43 0.055(2) 0.063(3) 0.075(3) -0.048(2) -0.009(2) 0.002(2)
C44 0.078(3) 0.070(3) 0.112(4) -0.054(3) -0.014(3) 0.014(3)
C45 0.080(4) 0.101(5) 0.163(7) -0.077(5) 0.007(4) 0.026(4)
C46 0.092(5) 0.113(5) 0.152(7) -0.081(5) 0.042(5) -0.002(4)
C47 0.079(3) 0.091(4) 0.096(4) -0.061(3) 0.024(3) -0.011(3)
C48 0.058(2) 0.064(3) 0.066(3) -0.043(2) 0.005(2) -0.007(2)
C49 0.046(2) 0.059(2) 0.053(2) -0.0314(19) 0.0032(17) -0.0123(18)
C50 0.0390(19) 0.048(2) 0.0444(19) -0.0247(17) -0.0027(15) -0.0043(15)
C51 0.0369(18) 0.045(2) 0.045(2) -0.0194(16) -0.0012(15) -0.0045(15)
C52 0.0416(19) 0.0396(19) 0.046(2) -0.0182(16) -0.0027(15) -0.0020(15)
C53 0.0428(19) 0.0358(18) 0.0431(19) -0.0180(15) -0.0034(15) -0.0016(15)
C54 0.045(2) 0.0370(18) 0.0377(18) -0.0163(15) -0.0051(15) -0.0036(15)
C55 0.049(2) 0.0374(18) 0.0378(18) -0.0166(15) -0.0084(15) -0.0053(15)
C56 0.047(2) 0.0420(19) 0.0414(19) -0.0220(16) -0.0068(15) -0.0044(16)
C57 0.231(12) 0.180(9) 0.104(6) -0.065(6) 0.041(6) -0.123(9)
Cl1 0.0793(12) 0.168(2) 0.263(3) -0.116(2) -0.0321(15) -0.0022(12)
Cl2 0.228(3) 0.196(3) 0.1099(15) -0.0473(16) 0.0344(16) -0.143(2)
Cl3 0.1028(18) 0.149(3) 0.453(7) -0.035(3) -0.025(3) 0.0007(17)
C58 0.22(2) 0.110(13) 0.093(12) 0.020(10) 0.076(15) 0.030(13)
Cl4 0.375(16) 0.152(6) 0.378(16) -0.117(8) -0.214(14) 0.006(7)
Cl5 0.143(5) 0.251(9) 0.102(4) -0.045(5) 0.040(4) -0.107(6)
Cl6 0.091(3) 0.137(4) 0.103(3) 0.006(2) 0.023(2) -0.036(3)
C58' 0.32(4) 0.17(3) 0.14(2) -0.025(19) 0.07(3) 0.03(3)
Cl4' 0.153(5) 0.276(9) 0.239(7) -0.186(7) 0.046(5) -0.082(5)
Cl5' 0.296(15) 0.46(3) 0.247(16) 0.209(16) -0.056(12) -0.135(17)
Cl6' 0.138(7) 0.336(18) 0.388(17) 0.063(14) 0.051(8) -0.058(10)
C59 0.40(4) 0.076(10) 0.111(14) -0.055(9) 0.08(2) -0.082(17)
Cl8 0.236(9) 0.308(12) 0.245(9) 0.066(9) 0.024(8) 0.164(9)
Cl7 0.205(7) 0.196(7) 0.399(14) -0.010(8) 0.149(9) -0.072(6)
Cl9 0.216(5) 0.105(3) 0.098(3) -0.024(2) -0.007(3) -0.044(3)

loop_
_atom_type_symbol
_atom_type_description
_atom_type_scat_dispersion_real
_atom_type_scat_dispersion_imag
_atom_type_scat_source
C C 0.0033 0.0016 'International Tables Vol C Tables 4.2.6.8 and 6.1.1.4'
H H 0.0000 0.0000 'International Tables Vol C Tables 4.2.6.8 and 6.1.1.4'
Cl Cl 0.1484 0.1585 'International Tables Vol C Tables 4.2.6.8 and 6.1.1.4'

loop_
_geom_angle_atom_site_label_1
_geom_angle_atom_site_label_2
_geom_angle_atom_site_label_3
_geom_angle
_geom_angle_site_symmetry_1
_geom_angle_site_symmetry_3
C6 C1 C2 119.4(4) . .
C6 C1 C49 118.1(3) . .
C2 C1 C49 121.9(4) . .
C3 C2 C1 121.3(5) . .
C4 C3 C2 119.5(5) . .
C3 C4 C5 120.9(5) . .
C4 C5 C6 121.0(6) . .
C1 C6 C5 117.5(4) . .
C1 C6 C7 117.8(4) . .
C5 C6 C7 124.6(4) . .
C51 C7 C8 120.7(3) . .
C51 C7 C6 117.0(4) . .
C8 C7 C6 122.1(4) . .
C13 C8 C9 116.8(4) . .
C13 C8 C7 119.1(4) . .
C9 C8 C7 123.7(4) . .
C10 C9 C8 122.3(5) . .
C9 C10 C11 119.9(5) . .
C12 C11 C10 119.5(5) . .
C11 C12 C13 122.2(5) . .
C8 C13 C12 118.7(4) . .
C8 C13 C14 119.3(4) . .
C12 C13 C14 121.8(4) . .
C52 C14 C13 120.7(3) . .
C52 C14 C15 116.7(3) . .
C13 C14 C15 122.6(3) . .
C20 C15 C16 118.5(4) . .
C20 C15 C14 118.4(3) . .
C16 C15 C14 122.7(4) . .
C17 C16 C15 120.8(5) . .
C16 C17 C18 120.7(4) . .
C19 C18 C17 119.9(4) . .
C18 C19 C20 120.9(4) . .
C15 C20 C19 119.3(4) . .
C15 C20 C21 118.1(3) . .
C19 C20 C21 122.4(4) . .
C53 C21 C22 121.3(3) . .
C53 C21 C20 116.9(3) . .
C22 C21 C20 121.8(3) . .
C27 C22 C23 117.7(4) . .
C27 C22 C21 119.5(3) . .
C23 C22 C21 122.4(4) . .
C24 C23 C22 121.4(4) . .
C23 C24 C25 120.3(4) . .
C26 C25 C24 119.7(4) . .
C25 C26 C27 121.5(4) . .
C22 C27 C26 118.5(3) . .
C22 C27 C28 118.6(3) . .
C26 C27 C28 122.6(4) . .
C54 C28 C27 121.3(3) . .
C54 C28 C29 117.0(3) . .
C27 C28 C29 121.7(3) . .
C34 C29 C30 118.9(4) . .
C34 C29 C28 117.8(4) . .
C30 C29 C28 123.1(4) . .
C31 C30 C29 121.2(4) . .
C30 C31 C32 119.3(4) . .
C33 C32 C31 120.8(4) . .
C32 C33 C34 121.2(4) . .
C29 C34 C33 118.6(4) . .
C29 C34 C35 117.8(3) . .
C33 C34 C35 123.0(4) . .
C55 C35 C36 119.6(4) . .
C55 C35 C34 117.6(3) . .
C36 C35 C34 122.7(3) . .
C37 C36 C41 119.5(4) . .
C37 C36 C35 120.6(4) . .
C41 C36 C35 119.6(4) . .
C38 C37 C36 121.2(5) . .
C37 C38 C39 119.4(5) . .
C40 C39 C38 120.7(5) . .
C39 C40 C41 122.2(5) . .
C40 C41 C36 116.2(4) . .
C40 C41 C42 124.6(4) . .
C36 C41 C42 119.0(3) . .
C56 C42 C41 120.2(4) . .
C56 C42 C43 116.9(4) . .
C41 C42 C43 122.7(3) . .
C44 C43 C48 117.8(5) . .
C44 C43 C42 124.9(5) . .
C48 C43 C42 117.2(4) . .
C45 C44 C43 120.5(6) . .
C46 C45 C44 120.8(6) . .
C47 C46 C45 120.0(6) . .
C46 C47 C48 121.2(6) . .
C43 C48 C47 119.4(4) . .
C43 C48 C49 118.7(4) . .
C47 C48 C49 120.9(5) . .
C50 C49 C48 118.2(4) . .
C50 C49 C1 118.2(4) . .
C48 C49 C1 123.6(4) . .
C49 C50 C56 116.3(3) . .
C49 C50 C51 116.4(3) . .
C56 C50 C51 127.2(3) . .
C7 C51 C50 119.1(3) . .
C7 C51 C52 118.9(3) . .
C50 C51 C52 120.4(3) . .
C14 C52 C51 117.3(3) . .
C14 C52 C53 118.2(3) . .
C51 C52 C53 124.0(3) . .
C21 C53 C54 117.7(3) . .
C21 C53 C52 118.0(3) . .
C54 C53 C52 123.0(3) . .
C28 C54 C53 118.2(3) . .
C28 C54 C55 118.1(3) . .
C53 C54 C55 122.5(3) . .
C35 C55 C56 117.5(3) . .
C35 C55 C54 117.2(3) . .
C56 C55 C54 124.9(3) . .
C42 C56 C50 119.4(3) . .
C42 C56 C55 119.4(3) . .
C50 C56 C55 118.9(3) . .
Cl3 C57 Cl2 110.9(4) . .
Cl3 C57 Cl1 107.5(4) . .
Cl2 C57 Cl1 112.5(4) . .
Cl6 C58 Cl5 109.1(6) . .
Cl6 C58 Cl4 108.1(8) . .
Cl5 C58 Cl4 108.1(9) . .
Cl4' C58' Cl6' 110.6(9) . .
Cl4' C58' Cl5' 106.2(10) . .
Cl6' C58' Cl5' 95.0(10) . .
C59 C59 Cl8 89.6(12) 2_546 2_546
C59 C59 Cl7 80.2(10) 2_546 .
Cl8 C59 Cl7 64.8(7) 2_546 .
C59 C59 Cl9 73.7(8) 2_546 .
Cl8 C59 Cl9 51.9(6) 2_546 .
Cl7 C59 Cl9 110.2(6) . .
C59 C59 Cl8 46.2(8) 2_546 .
Cl8 C59 Cl8 135.8(10) 2_546 .
Cl7 C59 Cl8 100.9(7) . .
Cl9 C59 Cl8 104.5(7) . .
C59 C59 Cl9 66.4(9) 2_546 2_546
Cl8 C59 Cl9 125.8(9) 2_546 2_546
Cl7 C59 Cl9 63.7(5) . 2_546
Cl9 C59 Cl9 140.1(8) . 2_546
Cl8 C59 Cl9 45.5(6) . 2_546
C59 C59 Cl7 61.7(9) 2_546 2_546
Cl8 C59 Cl7 112.1(9) 2_546 2_546
Cl7 C59 Cl7 141.9(8) . 2_546
Cl9 C59 Cl7 61.0(5) . 2_546
Cl8 C59 Cl7 53.0(5) . 2_546
Cl9 C59 Cl7 98.4(7) 2_546 2_546
C59 Cl8 Cl9 82.1(8) 2_546 2_546
C59 Cl8 Cl7 71.7(6) 2_546 2_546
Cl9 Cl8 Cl7 139.6(8) 2_546 2_546
C59 Cl8 C59 44.2(10) 2_546 .
Cl9 Cl8 C59 70.1(6) 2_546 .
Cl7 Cl8 C59 69.7(5) 2_546 .
Cl8 Cl7 C59 43.6(5) 2_546 .
Cl8 Cl7 Cl9 102.2(5) 2_546 2_546
C59 Cl7 Cl9 60.3(5) . 2_546
Cl8 Cl7 C59 57.4(4) 2_546 2_546
C59 Cl7 C59 38.1(8) . 2_546
Cl9 Cl7 C59 54.0(4) 2_546 2_546
Cl8 Cl9 C59 46.0(5) 2_546 .
Cl8 Cl9 C59 64.4(4) 2_546 2_546
C59 Cl9 C59 39.9(8) . 2_546
Cl8 Cl9 Cl7 110.2(4) 2_546 2_546
C59 Cl9 Cl7 64.9(5) . 2_546
C59 Cl9 Cl7 56.0(4) 2_546 2_546

loop_
_geom_bond_atom_site_label_1
_geom_bond_atom_site_label_2
_geom_bond_distance
_geom_bond_site_symmetry_2
C1 C6 1.399(6) .
C1 C2 1.406(6) .
C1 C49 1.447(6) .
C2 C3 1.366(8) .
C3 C4 1.361(9) .
C4 C5 1.379(8) .
C5 C6 1.407(6) .
C6 C7 1.456(6) .
C7 C51 1.403(5) .
C7 C8 1.434(6) .
C8 C13 1.415(6) .
C8 C9 1.419(6) .
C9 C10 1.363(7) .
C10 C11 1.398(8) .
C11 C12 1.348(7) .
C12 C13 1.417(6) .
C13 C14 1.432(6) .
C14 C52 1.397(5) .
C14 C15 1.459(5) .
C15 C20 1.399(6) .
C15 C16 1.410(6) .
C16 C17 1.371(7) .
C17 C18 1.379(7) .
C18 C19 1.369(6) .
C19 C20 1.410(5) .
C20 C21 1.456(5) .
C21 C53 1.403(5) .
C21 C22 1.429(5) .
C22 C27 1.407(5) .
C22 C23 1.420(5) .
C23 C24 1.360(6) .
C24 C25 1.386(7) .
C25 C26 1.364(6) .
C26 C27 1.413(6) .
C27 C28 1.446(5) .
C28 C54 1.395(5) .
C28 C29 1.455(5) .
C29 C34 1.404(5) .
C29 C30 1.411(6) .
C30 C31 1.372(6) .
C31 C32 1.392(7) .
C32 C33 1.360(7) .
C33 C34 1.406(6) .
C34 C35 1.452(6) .
C35 C55 1.394(5) .
C35 C36 1.440(5) .
C36 C37 1.417(6) .
C36 C41 1.418(6) .
C37 C38 1.366(7) .
C38 C39 1.382(9) .
C39 C40 1.364(8) .
C40 C41 1.418(6) .
C41 C42 1.434(6) .
C42 C56 1.409(5) .
C42 C43 1.460(6) .
C43 C44 1.407(7) .
C43 C48 1.411(7) .
C44 C45 1.395(9) .
C45 C46 1.369(10) .
C46 C47 1.358(9) .
C47 C48 1.413(7) .
C48 C49 1.436(6) .
C49 C50 1.399(5) .
C50 C56 1.451(5) .
C50 C51 1.452(5) .
C51 C52 1.455(5) .
C52 C53 1.458(5) .
C53 C54 1.450(5) .
C54 C55 1.464(5) .
C55 C56 1.452(5) .
C57 Cl3 1.702(7) .
C57 Cl2 1.721(6) .
C57 Cl1 1.730(7) .
C58 Cl6 1.728(8) .
C58 Cl5 1.731(8) .
C58 Cl4 1.748(9) .
C58' Cl4' 1.734(9) .
C58' Cl6' 1.736(9) .
C58' Cl5' 1.740(9) .
C59 C59 1.22(2) 2_546
C59 Cl8 1.260(13) 2_546
C59 Cl7 1.737(9) .
C59 Cl9 1.736(8) .
C59 Cl8 1.745(10) .
C59 Cl9 1.819(12) 2_546
C59 Cl7 1.943(14) 2_546
Cl8 Cl9 1.379(13) 2_546
Cl8 Cl7 1.654(13) 2_546
Cl7 Cl9 1.876(11) 2_546
